data_7000921
loop_
_publ_author_name
'Bowmaker, Graham A.'
'Pakawatchai, Chaveng'
'Saithong, Saowanit'
'Skelton, Brian W.'
'White, Allan H.'

_publ_section_title
;
 1&#x2009;:&#x2009;1 complexes of silver(i) thiocyanate with
 (substituted) thiourea ligands
;
_journal_issue 14
_journal_name_full 'Dalton Transactions'
_journal_page_first 2588
_journal_page_last 2598
_journal_paper_doi 10.1039/b819096h
_journal_year 2009
_chemical_formula_moiety 'C10 H24 Ag N4 S2, C2 Ag N2 S2'
_chemical_formula_sum 'C12 H24 Ag2 N6 S4'
_chemical_formula_weight 596.35
_chemical_name_systematic
;
?
;
_space_group_IT_number 86
_symmetry_cell_setting tetragonal
_symmetry_space_group_name_Hall '-P 4bc'
_symmetry_space_group_name_H-M 'P 42/n :2'
_atom_sites_solution_hydrogens geom
_atom_sites_solution_primary direct
_atom_sites_solution_secondary difmap
_audit_creation_date 2008-06-20T09:57:51-00:00
_audit_creation_method 'WinGX routine CIF_UPDATE'
_cell_angle_alpha 90
_cell_angle_beta 90
_cell_angle_gamma 90
_cell_formula_units_Z 4
_cell_length_a 18.3911(7)
_cell_length_b 18.3911(7)
_cell_length_c 6.2785(5)
_cell_measurement_reflns_used 4478
_cell_measurement_temperature 293(2)
_cell_measurement_theta_max 28.23
_cell_measurement_theta_min 2.48
_cell_volume 2123.6(2)
_computing_cell_refinement 'Bruker SAINT-NT V5.6'
_computing_data_collection 'Bruker SMART_NT V5.6'
_computing_data_reduction 'Bruker SAINT V 5.6, SADABs V 2.0'
_computing_molecular_graphics 'XSHELL(Sheldrick 2000)'
_computing_publication_material 'XSHELL(Sheldrick 2000)'
_computing_structure_refinement 'SHELXL-97 (Sheldrick, 1997)'
_computing_structure_solution 'SHELXTL(Sheldrick 1998)'
_diffrn_ambient_temperature 293(2)
_diffrn_measured_fraction_theta_full 0.992
_diffrn_measured_fraction_theta_max 0.975
_diffrn_measurement_device_type 'CCD area detector'
_diffrn_measurement_method 'Frames, each covering 0.3 \% in \w'
_diffrn_radiation_monochromator graphite
_diffrn_radiation_type MoK\a
_diffrn_radiation_wavelength 0.71073
_diffrn_reflns_av_R_equivalents 0.0223
_diffrn_reflns_av_unetI/netI 0.0176
_diffrn_reflns_limit_h_max 20
_diffrn_reflns_limit_h_min -24
_diffrn_reflns_limit_k_max 20
_diffrn_reflns_limit_k_min -24
_diffrn_reflns_limit_l_max 8
_diffrn_reflns_limit_l_min -8
_diffrn_reflns_number 13056
_diffrn_reflns_theta_full 27.75
_diffrn_reflns_theta_max 28.29
_diffrn_reflns_theta_min 1.57
_diffrn_standards_decay_% 0
_exptl_absorpt_coefficient_mu 2.245
_exptl_absorpt_correction_T_max 0.57
_exptl_absorpt_correction_T_min 0.463
_exptl_absorpt_correction_type multi-scan
_exptl_absorpt_process_details 'SADABS (Sheldrick, 2001)'
_exptl_crystal_colour colorless
_exptl_crystal_density_diffrn 1.865
_exptl_crystal_density_method 'not measured'
_exptl_crystal_description Block
_exptl_crystal_F_000 1184
_exptl_crystal_size_max 0.41
_exptl_crystal_size_mid 0.32
_exptl_crystal_size_min 0.25
_refine_diff_density_max 0.349
_refine_diff_density_min -0.732
_refine_diff_density_rms 0.135
_refine_ls_extinction_method none
_refine_ls_goodness_of_fit_ref 1.133
_refine_ls_hydrogen_treatment constr
_refine_ls_matrix_type full
_refine_ls_number_parameters 111
_refine_ls_number_reflns 2585
_refine_ls_number_restraints 0
_refine_ls_restrained_S_all 1.133
_refine_ls_R_factor_all 0.042
_refine_ls_R_factor_gt 0.0336
_refine_ls_shift/su_max 0
_refine_ls_shift/su_mean 0
_refine_ls_structure_factor_coef Fsqd
_refine_ls_weighting_details 'calc w=1/[\s^2^(Fo^2^)+(0.0390P)^2^+1.4864P] where P=(Fo^2^+2Fc^2^)/3'
_refine_ls_weighting_scheme calc
_refine_ls_wR_factor_gt 0.086
_refine_ls_wR_factor_ref 0.0901
_reflns_number_gt 2170
_reflns_number_total 2585
_reflns_threshold_expression I>2sigma(I)
_cod_data_source_file b819096h.txt
_cod_data_source_block agscnd
_cod_depositor_comments
;
The following automatic conversions were performed:
'_symmetry_cell_setting' value 'Tetragonal' changed to 'tetragonal'
according to '/home/saulius/struct/CIF-dictionaries/cif_core.dic'
dictionary named 'cif_core.dic' version 2.4.1 from 2010-06-29.

Automatic conversion script
Id: cif_fix_enum 1527 2010-12-29 10:47:43Z saulius 
;
_cod_original_sg_symbol_H-M P4(2)/n
_cod_database_code 7000921

loop_
_symmetry_equiv_pos_as_xyz
'x, y, z'
'-x+1/2, -y+1/2, z'
'-y, x+1/2, z+1/2'
'y+1/2, -x, z+1/2'
'-x, -y, -z'
'x-1/2, y-1/2, -z'
'y, -x-1/2, -z-1/2'
'-y-1/2, x, -z-1/2'

loop_
_atom_site_label
_atom_site_type_symbol
_atom_site_fract_x
_atom_site_fract_y
_atom_site_fract_z
_atom_site_U_iso_or_equiv
_atom_site_adp_type
_atom_site_occupancy
_atom_site_symmetry_multiplicity
_atom_site_calc_flag
_atom_site_refinement_flags
_atom_site_disorder_assembly
_atom_site_disorder_group
Ag1 Ag 0.25 0.25 1.25 0.04873(14) Uani 1 4 d S . .
Ag2 Ag 0.25 0.25 0.75 0.04924(14) Uani 1 4 d S . .
Ag3 Ag 0.75 0.25 0.43619(7) 0.05879(13) Uani 1 2 d S . .
S1 S 0.35425(4) 0.29126(4) 0.99279(12) 0.04033(17) Uani 1 1 d . . .
N1 N 0.46446(14) 0.22211(15) 0.8042(4) 0.0503(6) Uani 1 1 d . . .
H1 H 0.4942 0.1861 0.7977 0.06 Uiso 1 1 calc R . .
N2 N 0.42088(13) 0.16918(13) 1.1058(4) 0.0450(6) Uani 1 1 d . . .
H2 H 0.3887 0.1691 1.205 0.054 Uiso 1 1 calc R . .
C1 C 0.41827(14) 0.22225(15) 0.9645(4) 0.0373(6) Uani 1 1 d . . .
C11 C 0.47044(19) 0.2771(2) 0.6350(6) 0.0592(8) Uani 1 1 d . . .
H11A H 0.4236 0.3003 0.6145 0.071 Uiso 1 1 calc R . .
H11B H 0.4839 0.2536 0.5025 0.071 Uiso 1 1 calc R . .
C12 C 0.5253(3) 0.3328(2) 0.6890(7) 0.0824(12) Uani 1 1 d . . .
H12A H 0.5096 0.3595 0.8121 0.124 Uiso 1 1 calc R . .
H12B H 0.531 0.3656 0.5711 0.124 Uiso 1 1 calc R . .
H12C H 0.5709 0.3096 0.7188 0.124 Uiso 1 1 calc R . .
C21 C 0.47438(18) 0.11053(18) 1.1062(6) 0.0565(8) Uani 1 1 d . . .
H21A H 0.5229 0.1309 1.1167 0.068 Uiso 1 1 calc R . .
H21B H 0.4712 0.0836 0.9737 0.068 Uiso 1 1 calc R . .
C22 C 0.4611(2) 0.0604(2) 1.2897(6) 0.0694(11) Uani 1 1 d . . .
H22A H 0.465 0.087 1.4208 0.104 Uiso 1 1 calc R . .
H22B H 0.4965 0.022 1.288 0.104 Uiso 1 1 calc R . .
H22C H 0.4132 0.0399 1.2782 0.104 Uiso 1 1 calc R . .
S S 0.73884(4) 0.13633(4) 0.68593(14) 0.0503(2) Uani 1 1 d . . .
C C 0.64831(18) 0.13281(16) 0.6873(5) 0.0487(7) Uani 1 1 d . . .
N N 0.58635(17) 0.12957(17) 0.6894(6) 0.0671(8) Uani 1 1 d . . .

loop_
_atom_site_aniso_label
_atom_site_aniso_U_11
_atom_site_aniso_U_22
_atom_site_aniso_U_33
_atom_site_aniso_U_23
_atom_site_aniso_U_13
_atom_site_aniso_U_12
Ag1 0.04819(18) 0.04819(18) 0.0498(3) 0 0 0
Ag2 0.05048(19) 0.05048(19) 0.0468(3) 0 0 0
Ag3 0.0579(2) 0.0673(3) 0.0512(2) 0 0 -0.00325(18)
S1 0.0393(4) 0.0353(3) 0.0464(4) -0.0036(3) -0.0001(3) 0.0010(3)
N1 0.0442(14) 0.0504(15) 0.0563(15) 0.0094(12) 0.0117(12) 0.0055(11)
N2 0.0414(13) 0.0424(13) 0.0511(14) 0.0065(11) 0.0104(11) 0.0062(10)
C1 0.0305(13) 0.0385(14) 0.0430(14) -0.0022(11) 0.0003(11) -0.0026(11)
C11 0.0565(19) 0.069(2) 0.0522(19) 0.0098(17) 0.0078(16) 0.0033(17)
C12 0.103(3) 0.072(3) 0.072(3) 0.014(2) 0.003(2) -0.021(2)
C21 0.0517(18) 0.0483(17) 0.069(2) 0.0096(16) 0.0142(16) 0.0137(14)
C22 0.078(3) 0.058(2) 0.073(2) 0.0179(19) 0.011(2) 0.0217(19)
S 0.0483(4) 0.0461(4) 0.0566(5) -0.0030(4) 0.0035(3) 0.0062(3)
C 0.058(2) 0.0381(15) 0.0498(17) -0.0024(13) 0.0119(15) 0.0021(13)
N 0.0526(18) 0.0649(19) 0.084(2) -0.0075(17) 0.0194(16) -0.0018(14)

loop_
_atom_type_symbol
_atom_type_description
_atom_type_scat_dispersion_real
_atom_type_scat_dispersion_imag
_atom_type_scat_source
C C 0.0033 0.0016 'International Tables Vol C Tables 4.2.6.8 and 6.1.1.4'
H H 0 0 'International Tables Vol C Tables 4.2.6.8 and 6.1.1.4'
Ag Ag -0.8971 1.1015 'International Tables Vol C Tables 4.2.6.8 and 6.1.1.4'
N N 0.0061 0.0033 'International Tables Vol C Tables 4.2.6.8 and 6.1.1.4'
S S 0.1246 0.1234 'International Tables Vol C Tables 4.2.6.8 and 6.1.1.4'

loop_
_geom_angle_atom_site_label_1
_geom_angle_atom_site_label_2
_geom_angle_atom_site_label_3
_geom_angle
_geom_angle_site_symmetry_1
_geom_angle_site_symmetry_3
_geom_angle_publ_flag
S1 Ag1 S1 112.344(17) 2 8_658 ?
S1 Ag1 S1 103.87(3) 2 . ?
S1 Ag1 S1 112.344(17) 8_658 . ?
S1 Ag1 S1 112.344(17) 2 7_568 ?
S1 Ag1 S1 103.87(3) 8_658 7_568 ?
S1 Ag1 S1 112.344(17) . 7_568 ?
S1 Ag1 Ag2 128.066(16) 2 1_556 ?
S1 Ag1 Ag2 51.934(16) 8_658 1_556 ?
S1 Ag1 Ag2 128.066(16) . 1_556 ?
S1 Ag1 Ag2 51.934(16) 7_568 1_556 ?
S1 Ag1 Ag2 51.934(16) 2 . ?
S1 Ag1 Ag2 128.066(16) 8_658 . ?
S1 Ag1 Ag2 51.934(16) . . ?
S1 Ag1 Ag2 128.066(16) 7_568 . ?
Ag2 Ag1 Ag2 180 1_556 . ?
S1 Ag2 S1 110.695(17) . 7_567 ?
S1 Ag2 S1 110.695(17) . 8_657 ?
S1 Ag2 S1 107.05(3) 7_567 8_657 ?
S1 Ag2 S1 107.05(3) . 2 ?
S1 Ag2 S1 110.695(17) 7_567 2 ?
S1 Ag2 S1 110.695(17) 8_657 2 ?
S1 Ag2 Ag1 53.525(17) . . ?
S1 Ag2 Ag1 126.475(17) 7_567 . ?
S1 Ag2 Ag1 126.475(17) 8_657 . ?
S1 Ag2 Ag1 53.526(17) 2 . ?
S1 Ag2 Ag1 126.475(17) . 1_554 ?
S1 Ag2 Ag1 53.525(17) 7_567 1_554 ?
S1 Ag2 Ag1 53.525(17) 8_657 1_554 ?
S1 Ag2 Ag1 126.474(17) 2 1_554 ?
Ag1 Ag2 Ag1 180 . 1_554 ?
S Ag3 S 106.52(4) 2_655 . ?
S Ag3 S 110.996(11) 2_655 4_564 ?
S Ag3 S 110.996(11) . 4_564 ?
S Ag3 S 110.996(11) 2_655 3_644 ?
S Ag3 S 110.996(11) . 3_644 ?
S Ag3 S 106.40(4) 4_564 3_644 ?
S Ag3 Ag3 53.26(2) 2_655 3_645 ?
S Ag3 Ag3 53.26(2) . 3_645 ?
S Ag3 Ag3 126.80(2) 4_564 3_645 ?
S Ag3 Ag3 126.80(2) 3_644 3_645 ?
S Ag3 Ag3 126.74(2) 2_655 3_644 ?
S Ag3 Ag3 126.74(2) . 3_644 ?
S Ag3 Ag3 53.20(2) 4_564 3_644 ?
S Ag3 Ag3 53.20(2) 3_644 3_644 ?
Ag3 Ag3 Ag3 180 3_645 3_644 ?
C1 S1 Ag2 103.26(9) . . ?
C1 S1 Ag1 110.29(9) . . ?
Ag2 S1 Ag1 74.541(19) . . ?
C1 N1 C11 126.8(3) . . ?
C1 N1 H1 116.6 . . ?
C11 N1 H1 116.6 . . ?
C1 N2 C21 124.9(3) . . ?
C1 N2 H2 117.5 . . ?
C21 N2 H2 117.5 . . ?
N1 C1 N2 119.3(3) . . ?
N1 C1 S1 121.0(2) . . ?
N2 C1 S1 119.7(2) . . ?
N1 C11 C12 111.2(3) . . ?
N1 C11 H11A 109.4 . . ?
C12 C11 H11A 109.4 . . ?
N1 C11 H11B 109.4 . . ?
C12 C11 H11B 109.4 . . ?
H11A C11 H11B 108 . . ?
C11 C12 H12A 109.5 . . ?
C11 C12 H12B 109.5 . . ?
H12A C12 H12B 109.5 . . ?
C11 C12 H12C 109.5 . . ?
H12A C12 H12C 109.5 . . ?
H12B C12 H12C 109.5 . . ?
N2 C21 C22 110.3(3) . . ?
N2 C21 H21A 109.6 . . ?
C22 C21 H21A 109.6 . . ?
N2 C21 H21B 109.6 . . ?
C22 C21 H21B 109.6 . . ?
H21A C21 H21B 108.1 . . ?
C21 C22 H22A 109.5 . . ?
C21 C22 H22B 109.5 . . ?
H22A C22 H22B 109.5 . . ?
C21 C22 H22C 109.5 . . ?
H22A C22 H22C 109.5 . . ?
H22B C22 H22C 109.5 . . ?
C S Ag3 96.45(11) . . ?
C S Ag3 96.08(11) . 3_645 ?
Ag3 S Ag3 73.54(2) . 3_645 ?
N C S 179.2(3) . . ?

loop_
_geom_bond_atom_site_label_1
_geom_bond_atom_site_label_2
_geom_bond_distance
_geom_bond_site_symmetry_2
_geom_bond_publ_flag
Ag1 S1 2.6191(7) 2 ?
Ag1 S1 2.6191(7) 8_658 ?
Ag1 S1 2.6191(7) . ?
Ag1 S1 2.6191(7) 7_568 ?
Ag1 Ag2 3.1392(3) 1_556 ?
Ag1 Ag2 3.1392(3) . ?
Ag2 S1 2.5643(7) . ?
Ag2 S1 2.5643(7) 7_567 ?
Ag2 S1 2.5643(7) 8_657 ?
Ag2 S1 2.5643(7) 2 ?
Ag2 Ag1 3.1393(3) 1_554 ?
Ag3 S 2.6212(9) 2_655 ?
Ag3 S 2.6212(9) . ?
Ag3 S 2.6232(9) 4_564 ?
Ag3 S 2.6232(9) 3_644 ?
Ag3 Ag3 3.1392(7) 3_645 ?
Ag3 Ag3 3.1393(7) 3_644 ?
S1 C1 1.740(3) . ?
N1 C1 1.317(4) . ?
N1 C11 1.471(4) . ?
N1 H1 0.86 . ?
N2 C1 1.320(4) . ?
N2 C21 1.460(4) . ?
N2 H2 0.86 . ?
C11 C12 1.478(5) . ?
C11 H11A 0.97 . ?
C11 H11B 0.97 . ?
C12 H12A 0.96 . ?
C12 H12B 0.96 . ?
C12 H12C 0.96 . ?
C21 C22 1.496(5) . ?
C21 H21A 0.97 . ?
C21 H21B 0.97 . ?
C22 H22A 0.96 . ?
C22 H22B 0.96 . ?
C22 H22C 0.96 . ?
S C 1.666(3) . ?
S Ag3 2.6232(9) 3_645 ?
C N 1.141(4) . ?

loop_
_geom_hbond_atom_site_label_D
_geom_hbond_atom_site_label_H
_geom_hbond_atom_site_label_A
_geom_hbond_distance_DH
_geom_hbond_distance_HA
_geom_hbond_distance_DA
_geom_hbond_angle_DHA
_geom_hbond_site_symmetry_A
N2 H2 S1 0.86 2.64 3.496(3) 170.7 7_568
N1 H1 N 0.86 2.1 2.905(4) 155.4 .
